data_7102166
loop_
_publ_author_name
'Gilmour, Ryan'
'Prior, Timothy J'
'Burton, Jonathan W'
'Holmes, Andrew B'

_publ_section_title
;
 An organocatalytic approach to the core of eunicellin.
;
_journal_issue 38
_journal_name_full 'Chemical communications (Cambridge, England)'
_journal_page_first 3954
_journal_page_last 3956
_journal_paper_doi 10.1039/b709322e
_journal_year 2007
_chemical_formula_moiety 'C32 H41 N3 O3 Si'
_chemical_formula_sum 'C32 H41 N3 O3 Si'
_chemical_formula_weight 543.77
_chemical_name_common
;
(1S,2R,3S,5Z,7S,9R,10R,11Z,14S)-3-(Benzyloxy)-7-
dimethyl(phenyl)silyl-cladiella-5(6),11(12)-diene-(E)-semicarbazide
;
_chemical_name_systematic
;
(1S,2R,3S,5Z,7S,9R,10R,11Z,14S)-3-(Benzyloxy)-7-dimethyl(phenyl)silyl-
cladiella-5(6),11(12)-diene-(E)-semicarbazide
;
_space_group_IT_number 4
_symmetry_cell_setting monoclinic
_symmetry_space_group_name_Hall 'P 2yb'
_symmetry_space_group_name_H-M 'P 1 21 1'
_atom_sites_solution_hydrogens geom
_atom_sites_solution_primary direct
_atom_sites_solution_secondary difmap
_audit_creation_method SHELXL-97
_cell_angle_alpha 90.000
_cell_angle_beta 117.866(5)
_cell_angle_gamma 90.000
_cell_formula_units_Z 2
_cell_length_a 15.630(5)
_cell_length_b 6.649(5)
_cell_length_c 15.862(5)
_cell_measurement_reflns_used 363
_cell_measurement_temperature 150(2)
_cell_measurement_theta_max 50.46
_cell_measurement_theta_min 8.072
_cell_volume 1457.3(13)
_computing_cell_refinement 'APEXII (Bruker, 2004)'
_computing_data_collection 'APEXII (Bruker, 2004)'
_computing_data_reduction 'APEXII (Bruker, 2004)'
_computing_molecular_graphics 'WinGX v1.64 (Farrugia, 1999)'
_computing_publication_material 'SHELXL-97 (Sheldrick, 1997)'
_computing_structure_refinement 'SHELXL-97 (Sheldrick, 1997)'
_computing_structure_solution 'SHELXS-97 (Sheldrick, 1997)'
_diffrn_ambient_temperature 150(2)
_diffrn_detector_area_resol_mean 0
_diffrn_measured_fraction_theta_full 0.993
_diffrn_measured_fraction_theta_max 0.993
_diffrn_measurement_device_type 'Bruker D8 diffractometer'
_diffrn_measurement_method '\w rotation with narrow frame'
_diffrn_radiation_monochromator 'silicon 111'
_diffrn_radiation_source 'Daresbury SRS, Station 16.2SMX'
_diffrn_radiation_type synchrotron
_diffrn_radiation_wavelength 0.84640
_diffrn_reflns_av_R_equivalents 0.0000
_diffrn_reflns_av_sigmaI/netI 0.1390
_diffrn_reflns_limit_h_max 12
_diffrn_reflns_limit_h_min -14
_diffrn_reflns_limit_k_max 6
_diffrn_reflns_limit_k_min 0
_diffrn_reflns_limit_l_max 14
_diffrn_reflns_limit_l_min 0
_diffrn_reflns_number 1273
_diffrn_reflns_theta_full 22.62
_diffrn_reflns_theta_max 22.62
_diffrn_reflns_theta_min 4.04
_diffrn_standards_decay_% 0
_diffrn_standards_interval_count 0
_diffrn_standards_interval_time 0
_diffrn_standards_number 0
_exptl_absorpt_coefficient_mu 0.118
_exptl_absorpt_correction_T_max 1.00
_exptl_absorpt_correction_T_min 0.91
_exptl_absorpt_correction_type multi-scan
_exptl_absorpt_process_details
;
(SADABS; Bruker, 2004)
A correction to apply for loss of beam current with time and
absorption using a multi-scan method based on equivalents is
implemented within SADABS.
;
_exptl_crystal_colour colourless
_exptl_crystal_density_diffrn 1.239
_exptl_crystal_density_method 'not measured'
_exptl_crystal_description plate
_exptl_crystal_F_000 584
_exptl_crystal_size_max 0.04
_exptl_crystal_size_mid 0.04
_exptl_crystal_size_min 0.01
_refine_diff_density_max 0.273
_refine_diff_density_min -0.329
_refine_diff_density_rms 0.073
_refine_ls_abs_structure_details 'Flack H D (1983), Acta Cryst. A39, 876-881'
_refine_ls_abs_structure_Flack -0.2(9)
_refine_ls_extinction_method none
_refine_ls_goodness_of_fit_ref 1.024
_refine_ls_hydrogen_treatment constr
_refine_ls_matrix_type full
_refine_ls_number_parameters 193
_refine_ls_number_reflns 1273
_refine_ls_number_restraints 1
_refine_ls_restrained_S_all 1.024
_refine_ls_R_factor_all 0.1224
_refine_ls_R_factor_gt 0.0902
_refine_ls_shift/su_max 0.000
_refine_ls_shift/su_mean 0.000
_refine_ls_structure_factor_coef Fsqd
_refine_ls_weighting_details 'calc w=1/[\s^2^(Fo^2^)+(0.1403P)^2^+0.0000P] where P=(Fo^2^+2Fc^2^)/3'
_refine_ls_weighting_scheme calc
_refine_ls_wR_factor_gt 0.2370
_refine_ls_wR_factor_ref 0.2507
_reflns_number_gt 776
_reflns_number_total 1273
_reflns_threshold_expression >2sigma(I)
_cod_data_source_file b709322e.txt
_cod_data_source_block mono
_cod_original_sg_symbol_H-M 'P 21'
_cod_database_code 7102166

loop_
_symmetry_equiv_pos_as_xyz
'x, y, z'
'-x, y+1/2, -z'

loop_
_atom_site_label
_atom_site_type_symbol
_atom_site_fract_x
_atom_site_fract_y
_atom_site_fract_z
_atom_site_U_iso_or_equiv
_atom_site_adp_type
_atom_site_occupancy
_atom_site_symmetry_multiplicity
_atom_site_calc_flag
_atom_site_refinement_flags
_atom_site_disorder_assembly
_atom_site_disorder_group
C1 C 0.8265(12) 0.192(3) 0.7037(13) 0.051(5) Uiso 1 1 d . A .
H1 H 0.8546 0.2558 0.6665 0.061 Uiso 1 1 calc R . .
Si1 Si 0.9031(4) 0.2477(9) 0.8300(4) 0.0552(18) Uani 1 1 d . . .
C18 C 0.8666(15) 0.087(3) 0.9031(15) 0.071(7) Uiso 1 1 d . A .
H18A H 0.8005 0.1150 0.8872 0.107 Uiso 1 1 calc R . .
H18B H 0.9075 0.1149 0.9694 0.107 Uiso 1 1 calc R . .
H18C H 0.8728 -0.0519 0.8904 0.107 Uiso 1 1 calc R . .
C19 C 0.8939(13) 0.521(3) 0.8561(13) 0.052(6) Uiso 1 1 d . A .
H19A H 0.9324 0.5454 0.9232 0.078 Uiso 1 1 calc R . .
H19B H 0.8276 0.5540 0.8371 0.078 Uiso 1 1 calc R . .
H19C H 0.9171 0.6030 0.8212 0.078 Uiso 1 1 calc R . .
C20 C 1.0337(14) 0.185(4) 0.8597(14) 0.064(6) Uiso 1 1 d . A 1
C21 C 1.0850(14) 0.334(3) 0.8455(13) 0.058(6) Uiso 1 1 d . A 1
H21 H 1.0571 0.4590 0.8223 0.070 Uiso 1 1 calc R A 1
C22 C 1.1814(16) 0.294(4) 0.8671(14) 0.078(7) Uiso 1 1 d . A 1
H22 H 1.2206 0.3956 0.8634 0.094 Uiso 1 1 calc R A 1
C23 C 1.2156(17) 0.107(4) 0.8931(15) 0.076(7) Uiso 1 1 d . A 1
H23 H 1.2775 0.0753 0.9027 0.091 Uiso 1 1 calc R A 1
C24 C 1.1602(16) -0.039(4) 0.9057(16) 0.082(8) Uiso 1 1 d . A 1
H24 H 1.1855 -0.1678 0.9239 0.098 Uiso 1 1 calc R A 1
C25 C 1.0675(15) 0.001(4) 0.8917(14) 0.068(7) Uiso 1 1 d . A 1
H25 H 1.0312 -0.0944 0.9040 0.082 Uiso 1 1 calc R A 1
C2 C 0.8202(13) -0.033(3) 0.6862(13) 0.052(6) Uiso 1 1 d . . .
H2A H 0.7764 -0.0870 0.7081 0.063 Uiso 1 1 calc R A .
H2B H 0.8836 -0.0888 0.7270 0.063 Uiso 1 1 calc R . .
C3 C 0.7879(14) -0.114(4) 0.5860(14) 0.064(6) Uiso 1 1 d . A .
H3 H 0.7945 -0.2605 0.5884 0.077 Uiso 1 1 calc R . .
O1 O 0.6863(9) -0.060(2) 0.5301(8) 0.058(4) Uani 1 1 d . . .
C4 C 0.8355(14) -0.025(4) 0.5287(14) 0.062(6) Uiso 1 1 d . . .
H4 H 0.8590 0.1098 0.5536 0.074 Uiso 1 1 calc R A .
C5 C 0.9213(14) -0.148(3) 0.5389(15) 0.061(6) Uiso 1 1 d . A .
C6 C 1.0043(15) -0.174(4) 0.6407(14) 0.079(7) Uiso 1 1 d . . .
H6A H 0.9896 -0.1001 0.6844 0.118 Uiso 1 1 calc R A .
H6B H 1.0632 -0.1231 0.6438 0.118 Uiso 1 1 calc R . .
H6C H 1.0120 -0.3136 0.6576 0.118 Uiso 1 1 calc R . .
C7 C 0.9229(14) -0.236(3) 0.4653(13) 0.061(6) Uiso 1 1 d . . .
H7 H 0.9773 -0.3112 0.4765 0.073 Uiso 1 1 calc R A .
C8 C 0.8441(13) -0.223(3) 0.3659(13) 0.064(6) Uiso 1 1 d . A .
H8A H 0.8400 -0.3479 0.3329 0.076 Uiso 1 1 calc R . .
H8B H 0.8580 -0.1155 0.3326 0.076 Uiso 1 1 calc R . .
C9 C 0.7480(12) -0.181(3) 0.3658(12) 0.044(6) Uiso 1 1 d . . .
H9 H 0.7323 -0.2997 0.3927 0.053 Uiso 1 1 calc R A .
C10 C 0.6696(14) -0.162(3) 0.2618(14) 0.046(6) Uiso 1 1 d . A .
H10 H 0.6434 -0.2768 0.2256 0.056 Uiso 1 1 calc R . .
N1 N 0.6408(11) 0.005(3) 0.2255(13) 0.056(5) Uani 1 1 d . . .
N2 N 0.5752(13) 0.003(3) 0.1292(13) 0.063(5) Uani 1 1 d . A .
H2 H 0.5507 -0.1087 0.1006 0.075 Uiso 1 1 calc R . .
C11 C 0.5502(15) 0.180(4) 0.0807(18) 0.048(5) Uiso 1 1 d . . .
N3 N 0.5863(12) 0.342(3) 0.1294(11) 0.065(5) Uani 1 1 d . A .
H3A H 0.5680 0.4577 0.1026 0.078 Uiso 1 1 calc R . .
H3B H 0.6285 0.3345 0.1885 0.078 Uiso 1 1 calc R . .
O3 O 0.4883(10) 0.173(2) -0.0057(9) 0.055(4) Uani 1 1 d . A .
C12 C 0.7522(12) -0.002(3) 0.4265(13) 0.047(5) Uiso 1 1 d . A .
H12 H 0.7621 0.1210 0.3979 0.057 Uiso 1 1 calc R . .
C13 C 0.6597(12) 0.020(3) 0.4366(13) 0.041(5) Uiso 1 1 d . A .
H13 H 0.6095 -0.0667 0.3891 0.049 Uiso 1 1 calc R . .
C14 C 0.6211(13) 0.227(3) 0.4254(13) 0.049(5) Uiso 1 1 d . . .
H14 H 0.6135 0.2817 0.3649 0.058 Uiso 1 1 calc R A .
O2 O 0.5283(9) 0.199(2) 0.4183(8) 0.064(4) Uani 1 1 d . A .
C26 C 0.4694(15) 0.381(4) 0.3875(14) 0.066(6) Uiso 1 1 d . . .
H26A H 0.4139 0.3654 0.3988 0.080 Uiso 1 1 calc R A .
H26B H 0.5071 0.4941 0.4249 0.080 Uiso 1 1 calc R . .
C27 C 0.4367(13) 0.421(3) 0.2882(14) 0.051(6) Uiso 1 1 d . A .
C28 C 0.4485(15) 0.612(3) 0.2574(16) 0.065(7) Uiso 1 1 d . . .
H28 H 0.4809 0.7116 0.3022 0.078 Uiso 1 1 calc R A .
C29 C 0.4147(16) 0.652(4) 0.1666(18) 0.089(8) Uiso 1 1 d . A .
H29 H 0.4205 0.7823 0.1486 0.107 Uiso 1 1 calc R . .
C30 C 0.3712(16) 0.510(4) 0.0970(18) 0.078(7) Uiso 1 1 d . . .
H30 H 0.3524 0.5406 0.0335 0.093 Uiso 1 1 calc R A .
C31 C 0.3557(15) 0.324(3) 0.1219(15) 0.065(7) Uiso 1 1 d . A .
H31 H 0.3223 0.2280 0.0754 0.077 Uiso 1 1 calc R . .
C32 C 0.3900(14) 0.280(4) 0.2163(14) 0.068(6) Uiso 1 1 d . . .
H32 H 0.3817 0.1497 0.2332 0.082 Uiso 1 1 calc R A .
C15 C 0.6796(14) 0.374(3) 0.5042(13) 0.060(6) Uiso 1 1 d . A .
H15A H 0.7476 0.3536 0.5231 0.071 Uiso 1 1 calc R . .
H15B H 0.6631 0.5095 0.4788 0.071 Uiso 1 1 calc R . .
C16 C 0.6655(15) 0.359(3) 0.5914(14) 0.062(6) Uiso 1 1 d . . .
H16 H 0.6089 0.4141 0.5872 0.075 Uiso 1 1 calc R A .
C17 C 0.7241(13) 0.279(3) 0.6712(13) 0.052(6) Uiso 1 1 d . A .
H17 H 0.7017 0.2712 0.7160 0.063 Uiso 1 1 calc R . .

loop_
_atom_site_aniso_label
_atom_site_aniso_U_11
_atom_site_aniso_U_22
_atom_site_aniso_U_33
_atom_site_aniso_U_23
_atom_site_aniso_U_13
_atom_site_aniso_U_12
Si1 0.068(4) 0.065(4) 0.036(3) 0.002(4) 0.027(3) 0.000(4)
O1 0.068(10) 0.064(11) 0.039(9) -0.003(7) 0.023(8) -0.009(8)
N1 0.060(12) 0.061(14) 0.060(14) -0.008(12) 0.040(11) 0.013(11)
N2 0.087(13) 0.060(14) 0.048(13) 0.001(11) 0.036(12) -0.007(12)
N3 0.068(13) 0.056(13) 0.047(12) 0.000(11) 0.007(10) -0.009(11)
O3 0.067(8) 0.055(10) 0.038(8) -0.013(8) 0.020(7) -0.009(8)
O2 0.074(9) 0.077(12) 0.056(8) -0.001(8) 0.043(7) -0.012(10)

loop_
_atom_type_symbol
_atom_type_description
_atom_type_scat_dispersion_real
_atom_type_scat_dispersion_imag
_atom_type_scat_source
C C 0.0033 0.0016 'International Tables Vol C Tables 4.2.6.8 and 6.1.1.4'
H H 0.0000 0.0000 'International Tables Vol C Tables 4.2.6.8 and 6.1.1.4'
N N 0.0061 0.0033 'International Tables Vol C Tables 4.2.6.8 and 6.1.1.4'
O O 0.0106 0.0060 'International Tables Vol C Tables 4.2.6.8 and 6.1.1.4'
Si Si 0.0817 0.0704 'International Tables Vol C Tables 4.2.6.8 and 6.1.1.4'

loop_
_geom_angle_atom_site_label_1
_geom_angle_atom_site_label_2
_geom_angle_atom_site_label_3
_geom_angle
C2 C1 C17 109.7(15)
C2 C1 Si1 110.7(14)
C17 C1 Si1 109.6(13)
C1 Si1 C18 109.5(10)
C1 Si1 C19 110.9(9)
C18 Si1 C19 110.0(10)
C1 Si1 C20 107.6(9)
C18 Si1 C20 109.0(10)
C19 Si1 C20 109.8(10)
C25 C20 C21 125(2)
C25 C20 Si1 118.7(17)
C21 C20 Si1 116.3(17)
C20 C21 C22 118(2)
C23 C22 C21 119(2)
C22 C23 C24 121(2)
C23 C24 C25 122(2)
C20 C25 C24 116(2)
C1 C2 C3 120.1(18)
O1 C3 C2 106.5(16)
O1 C3 C4 103.8(15)
C2 C3 C4 117.8(18)
C13 O1 C3 115.2(14)
C5 C4 C3 112.2(18)
C5 C4 C12 116.0(17)
C3 C4 C12 104.8(15)
C7 C5 C4 121.8(19)
C7 C5 C6 122(2)
C4 C5 C6 116.3(18)
C5 C7 C8 125(2)
C7 C8 C9 109.9(16)
C12 C9 C8 113.0(15)
C12 C9 C10 113.0(15)
C8 C9 C10 108.0(15)
N1 C10 C9 120.9(19)
C10 N1 N2 115.3(18)
C11 N2 N1 119(2)
O3 C11 N3 125(2)
O3 C11 N2 117(2)
N3 C11 N2 117(2)
C9 C12 C13 112.2(15)
C9 C12 C4 110.7(16)
C13 C12 C4 105.9(15)
O1 C13 C14 111.8(16)
O1 C13 C12 103.9(13)
C14 C13 C12 115.1(17)
O2 C14 C13 103.5(16)
O2 C14 C15 110.6(16)
C13 C14 C15 116.6(16)
C14 O2 C26 112.5(16)
C27 C26 O2 111.6(18)
C32 C27 C28 115(2)
C32 C27 C26 124(2)
C28 C27 C26 121(2)
C29 C28 C27 121(2)
C28 C29 C30 123(3)
C31 C30 C29 119(2)
C30 C31 C32 119(2)
C31 C32 C27 123(2)
C16 C15 C14 115.2(17)
C17 C16 C15 126(2)
C16 C17 C1 129.5(19)

loop_
_geom_bond_atom_site_label_1
_geom_bond_atom_site_label_2
_geom_bond_distance
C1 C2 1.52(3)
C1 C17 1.54(2)
C1 Si1 1.828(18)
Si1 C18 1.85(2)
Si1 C19 1.88(2)
Si1 C20 1.91(2)
C20 C25 1.34(3)
C20 C21 1.36(3)
C21 C22 1.41(3)
C22 C23 1.34(3)
C23 C24 1.38(3)
C24 C25 1.38(3)
C2 C3 1.52(2)
C3 O1 1.46(2)
C3 C4 1.54(3)
O1 C13 1.44(2)
C4 C5 1.51(3)
C4 C12 1.54(2)
C5 C7 1.32(2)
C5 C6 1.54(3)
C7 C8 1.48(2)
C8 C9 1.53(2)
C9 C12 1.52(2)
C9 C10 1.53(3)
C10 N1 1.23(2)
N1 N2 1.39(2)
N2 C11 1.36(3)
C11 O3 1.26(2)
C11 N3 1.29(2)
C12 C13 1.53(2)
C13 C14 1.48(3)
C14 O2 1.41(2)
C14 C15 1.51(3)
O2 C26 1.46(2)
C26 C27 1.43(2)
C27 C32 1.39(3)
C27 C28 1.41(3)
C28 C29 1.31(3)
C29 C30 1.37(3)
C30 C31 1.35(3)
C31 C32 1.37(3)
C15 C16 1.50(3)
C16 C17 1.28(2)

loop_
_cod_related_entry_id
_cod_related_entry_database
_cod_related_entry_code
1 ChemSpider 21197988
